data_2213762
loop_
_publ_author_name
'Lin, Zhi-Dong'
'Zeng, Wen'

_publ_section_title
;
 Bis(2-aminopyrimidine-\k<i>N</i>^1^)dichloridozinc(II)
;
_journal_coeditor_code FJ2016
_journal_issue 6
_journal_name_full 'Acta Crystallographica Section E'
_journal_page_first m1597
_journal_page_last m1597
_journal_paper_doi 10.1107/S1600536807021575
_journal_volume 63
_journal_year 2007
_chemical_formula_iupac '[Zn Cl2 (C4 H5 N3)2]'
_chemical_formula_moiety 'C8 H10 Cl2 N6 Zn'
_chemical_formula_sum 'C8 H10 Cl2 N6 Zn'
_chemical_formula_weight 326.49
_chemical_name_systematic
;
Bis(2-aminopyrimidine-\kN^1^)dichloridozinc(II)
;
_space_group_IT_number 15
_symmetry_cell_setting monoclinic
_symmetry_space_group_name_Hall '-C 2yc'
_symmetry_space_group_name_H-M 'C 1 2/c 1'
_atom_sites_solution_hydrogens geom
_atom_sites_solution_primary direct
_atom_sites_solution_secondary difmap
_audit_creation_method SHELXL-97
_cell_angle_alpha 90.00
_cell_angle_beta 97.012(6)
_cell_angle_gamma 90.00
_cell_formula_units_Z 4
_cell_length_a 10.744(4)
_cell_length_b 13.454(5)
_cell_length_c 8.806(3)
_cell_measurement_reflns_used 2860
_cell_measurement_temperature 302(2)
_cell_measurement_theta_max 28.34
_cell_measurement_theta_min 2.04
_cell_volume 1263.4(8)
_computing_cell_refinement SMART
_computing_data_collection 'SMART (Siemens, 1996)'
_computing_data_reduction 'SAINT (Siemens, 1996)'
_computing_molecular_graphics 'ORTEP-3 for Windows (Farrugia, 1997)'
_computing_publication_material 'SHELXTL (Sheldrick, 1997b)'
_computing_structure_refinement 'SHELXL97 (Sheldrick, 1997a)'
_computing_structure_solution 'SHELXS97 (Sheldrick, 19907a)'
_diffrn_ambient_temperature 302(2)
_diffrn_measured_fraction_theta_full 0.998
_diffrn_measured_fraction_theta_max 0.998
_diffrn_measurement_device_type 'Siemens SMART CCD area-detector'
_diffrn_measurement_method '\f and \w'
_diffrn_radiation_monochromator graphite
_diffrn_radiation_source 'fine-focus sealed tube'
_diffrn_radiation_type MoK\a
_diffrn_radiation_wavelength 0.71073
_diffrn_reflns_av_R_equivalents 0.0448
_diffrn_reflns_av_sigmaI/netI 0.0399
_diffrn_reflns_limit_h_max 12
_diffrn_reflns_limit_h_min -13
_diffrn_reflns_limit_k_max 17
_diffrn_reflns_limit_k_min -17
_diffrn_reflns_limit_l_max 11
_diffrn_reflns_limit_l_min -11
_diffrn_reflns_number 4933
_diffrn_reflns_theta_full 27.00
_diffrn_reflns_theta_max 27.00
_diffrn_reflns_theta_min 2.44
_diffrn_standards_decay_% 0
_diffrn_standards_number 0
_exptl_absorpt_coefficient_mu 2.353
_exptl_absorpt_correction_T_max 0.6854
_exptl_absorpt_correction_T_min 0.5122
_exptl_absorpt_correction_type multi-scan
_exptl_absorpt_process_details '(SADABS; Sheldrick, 1996)'
_exptl_crystal_colour white
_exptl_crystal_density_diffrn 1.716
_exptl_crystal_density_method 'not measured'
_exptl_crystal_description block
_exptl_crystal_F_000 656
_exptl_crystal_size_max 0.28
_exptl_crystal_size_mid 0.18
_exptl_crystal_size_min 0.16
_refine_diff_density_max 1.353
_refine_diff_density_min -0.661
_refine_ls_extinction_method none
_refine_ls_goodness_of_fit_ref 1.140
_refine_ls_hydrogen_treatment mixed
_refine_ls_matrix_type full
_refine_ls_number_parameters 84
_refine_ls_number_reflns 1378
_refine_ls_number_restraints 2
_refine_ls_restrained_S_all 1.140
_refine_ls_R_factor_all 0.0768
_refine_ls_R_factor_gt 0.0650
_refine_ls_shift/su_max 0.002
_refine_ls_shift/su_mean 0.000
_refine_ls_structure_factor_coef Fsqd
_refine_ls_weighting_details 'calc w=1/[\s^2^(Fo^2^)+(0.0993P)^2^+1.9733P] where P=(Fo^2^+2Fc^2^)/3'
_refine_ls_weighting_scheme calc
_refine_ls_wR_factor_gt 0.1657
_refine_ls_wR_factor_ref 0.1735
_reflns_number_gt 1140
_reflns_number_total 1378
_reflns_threshold_expression >2\s(I)
_cod_data_source_file fj2016.cif
_cod_data_source_block I
_cod_original_sg_symbol_H-M 'C 2/c'
_cod_database_code 2213762
_cod_database_fobs_code 2213762

loop_
_symmetry_equiv_pos_as_xyz
'x, y, z'
'-x, y, -z+1/2'
'x+1/2, y+1/2, z'
'-x+1/2, y+1/2, -z+1/2'
'-x, -y, -z'
'x, -y, z-1/2'
'-x+1/2, -y+1/2, -z'
'x+1/2, -y+1/2, z-1/2'

loop_
_atom_site_type_symbol
_atom_site_label
_atom_site_fract_x
_atom_site_fract_y
_atom_site_fract_z
_atom_site_U_iso_or_equiv
_atom_site_adp_type
_atom_site_calc_flag
_atom_site_refinement_flags
_atom_site_occupancy
Zn Zn1 0.0000 0.24505(6) 0.2500 0.0411(3) Uani d S 1
C C1 0.0696(5) 0.3725(4) -0.0120(5) 0.0419(11) Uani d . 1
C C2 0.2323(5) 0.3378(4) 0.1742(6) 0.0494(13) Uani d . 1
H H2 0.2627 0.3089 0.2673 0.059 Uiso calc R 1
C C3 0.3158(6) 0.3857(5) 0.0918(7) 0.0586(15) Uani d . 1
H H3 0.4001 0.3929 0.1291 0.070 Uiso calc R 1
C C4 0.2666(5) 0.4222(4) -0.0492(6) 0.0521(13) Uani d . 1
H H4 0.3210 0.4522 -0.1099 0.063 Uiso calc R 1
Cl Cl1 -0.12680(12) 0.15173(10) 0.08506(13) 0.0479(4) Uani d . 1
N N1 -0.0526(4) 0.3712(4) -0.0641(5) 0.0553(12) Uani d D 1
H H1A -0.108(5) 0.340(4) -0.018(7) 0.066 Uiso d D 1
H H1B -0.088(5) 0.404(4) -0.140(5) 0.066 Uiso d D 1
N N2 0.1090(4) 0.3313(3) 0.1258(4) 0.0403(9) Uani d . 1
N N3 0.1469(4) 0.4169(3) -0.1027(5) 0.0491(11) Uani d . 1

loop_
_atom_site_aniso_label
_atom_site_aniso_U_11
_atom_site_aniso_U_22
_atom_site_aniso_U_33
_atom_site_aniso_U_12
_atom_site_aniso_U_13
_atom_site_aniso_U_23
Zn1 0.0449(5) 0.0541(6) 0.0248(4) 0.000 0.0067(3) 0.000
C1 0.056(3) 0.047(3) 0.025(2) 0.001(2) 0.0112(19) -0.0044(17)
C2 0.052(3) 0.065(3) 0.030(2) -0.005(2) 0.002(2) -0.003(2)
C3 0.052(3) 0.077(4) 0.047(3) -0.020(3) 0.003(2) -0.003(3)
C4 0.058(3) 0.057(3) 0.044(3) -0.013(2) 0.020(2) -0.006(2)
Cl1 0.0497(8) 0.0568(8) 0.0362(6) -0.0088(5) 0.0012(5) -0.0068(5)
N1 0.047(3) 0.083(4) 0.037(2) 0.005(2) 0.0075(19) 0.013(2)
N2 0.046(2) 0.052(2) 0.0238(18) -0.0043(18) 0.0078(15) -0.0017(15)
N3 0.062(3) 0.057(3) 0.030(2) -0.007(2) 0.0117(19) -0.0010(17)

loop_
_atom_type_symbol
_atom_type_description
_atom_type_scat_dispersion_real
_atom_type_scat_dispersion_imag
_atom_type_scat_source
C C 0.0033 0.0016 'International Tables Vol C Tables 4.2.6.8 and 6.1.1.4'
H H 0.0000 0.0000 'International Tables Vol C Tables 4.2.6.8 and 6.1.1.4'
N N 0.0061 0.0033 'International Tables Vol C Tables 4.2.6.8 and 6.1.1.4'
O O 0.0106 0.0060 'International Tables Vol C Tables 4.2.6.8 and 6.1.1.4'
Cl Cl 0.1484 0.1585 'International Tables Vol C Tables 4.2.6.8 and 6.1.1.4'
Zn Zn 0.2839 1.4301 'International Tables Vol C Tables 4.2.6.8 and 6.1.1.4'

loop_
_geom_angle_atom_site_label_1
_geom_angle_atom_site_label_2
_geom_angle_atom_site_label_3
_geom_angle_site_symmetry_1
_geom_angle_site_symmetry_3
_geom_angle
N2 Zn1 N2 . 2 111.3(2)
N2 Zn1 Cl1 . . 108.13(11)
N2 Zn1 Cl1 2 . 108.59(12)
N2 Zn1 Cl1 . 2 108.59(12)
N2 Zn1 Cl1 2 2 108.13(11)
Cl1 Zn1 Cl1 . 2 112.13(8)
N1 C1 N2 . . 119.2(4)
N1 C1 N3 . . 116.7(4)
N2 C1 N3 . . 124.0(5)
N2 C2 C3 . . 122.9(5)
N2 C2 H2 . . 118.6
C3 C2 H2 . . 118.6
C4 C3 C2 . . 115.9(5)
C4 C3 H3 . . 122.0
C2 C3 H3 . . 122.0
N3 C4 C3 . . 123.5(5)
N3 C4 H4 . . 118.2
C3 C4 H4 . . 118.2
C1 N1 H1A . . 123(4)
C1 N1 H1B . . 126(4)
H1A N1 H1B . . 111(6)
C2 N2 C1 . . 116.5(4)
C2 N2 Zn1 . . 118.2(3)
C1 N2 Zn1 . . 124.8(3)
C4 N3 C1 . . 117.1(4)

loop_
_geom_bond_atom_site_label_1
_geom_bond_atom_site_label_2
_geom_bond_site_symmetry_2
_geom_bond_distance
Zn1 N2 . 2.056(4)
Zn1 N2 2 2.056(4)
Zn1 Cl1 . 2.2492(13)
Zn1 Cl1 2 2.2492(13)
C1 N1 . 1.337(7)
C1 N2 . 1.355(6)
C1 N3 . 1.358(6)
C2 N2 . 1.344(6)
C2 C3 . 1.380(8)
C2 H2 . 0.9300
C3 C4 . 1.380(8)
C3 H3 . 0.9300
C4 N3 . 1.316(7)
C4 H4 . 0.9300
N1 H1A . 0.87(2)
N1 H1B . 0.85(2)

loop_
_geom_hbond_atom_site_label_D
_geom_hbond_atom_site_label_H
_geom_hbond_atom_site_label_A
_geom_hbond_site_symmetry_A
_geom_hbond_distance_DH
_geom_hbond_distance_HA
_geom_hbond_distance_DA
_geom_hbond_angle_DHA
N1 H1A Cl1 . 0.87(2) 2.70(5) 3.367(5) 134(5)
N1 H1B N3 2_554 0.85(2) 2.28(4) 3.048(6) 149(6)

loop_
_geom_torsion_atom_site_label_1
_geom_torsion_atom_site_label_2
_geom_torsion_atom_site_label_3
_geom_torsion_atom_site_label_4
_geom_torsion_site_symmetry_1
_geom_torsion
N2 C2 C3 C4 . -3.6(8)
C2 C3 C4 N3 . 2.9(9)
C3 C2 N2 C1 . 1.5(8)
C3 C2 N2 Zn1 . 173.6(4)
N1 C1 N2 C2 . -177.9(5)
N3 C1 N2 C2 . 1.6(7)
N1 C1 N2 Zn1 . 10.6(7)
N3 C1 N2 Zn1 . -169.9(4)
N2 Zn1 N2 C2 2 106.0(4)
Cl1 Zn1 N2 C2 . -134.8(3)
Cl1 Zn1 N2 C2 2 -12.9(4)
N2 Zn1 N2 C1 2 -82.6(4)
Cl1 Zn1 N2 C1 . 36.6(4)
Cl1 Zn1 N2 C1 2 158.5(4)
C3 C4 N3 C1 . -0.1(8)
N1 C1 N3 C4 . 177.2(5)
N2 C1 N3 C4 . -2.3(7)
